data_7217328
loop_
_publ_author_name
'Orvay, Francisca'
'Bauz\'a, Antonio'
'Barcel\'o-Oliver, Miquel'
'Garc\'ia-Raso, Angel'
'Fiol, Joan J.'
'Costa, Antoni'
'Molins, Elies'
'Mata, Ignasi'
'Frontera, Antonio'

_publ_section_title
;
 Synthesis, X-ray characterization and DFT studies of
 bis-N-imidazolylpyrimidine salts: the prominent role of hydrogen bonding
 and anion--\p interactions
;
_journal_issue 38
_journal_name_full CrystEngComm
_journal_page_first 9043
_journal_paper_doi 10.1039/C4CE01425A
_journal_volume 16
_journal_year 2014
_chemical_absolute_configuration ad
_chemical_compound_source 'synthesis as described'
_chemical_formula_moiety 'C10 H10 N6, Cl4 Zn'
_chemical_formula_sum 'C10 H10 Cl4 N6 Zn'
_chemical_formula_weight 421.41
_chemical_name_systematic
;
 ?
;
_space_group_IT_number 36
_symmetry_cell_setting orthorhombic
_symmetry_Int_Tables_number 36
_symmetry_space_group_name_Hall 'C 2c -2c'
_symmetry_space_group_name_H-M 'C c m 21'
_atom_sites_solution_hydrogens geom
_atom_sites_solution_primary direct
_atom_sites_solution_secondary difmap
_audit_conform_dict_location ftp://ftp.iucr.org/pub/cif_core.dic
_audit_conform_dict_name cif_core.dic
_audit_conform_dict_version 2.4
_audit_creation_date 2013-11-13T20:03:30-00:00
_audit_creation_method 'WinGX routine CIF_UPDATE'
_cell_angle_alpha 90
_cell_angle_beta 90
_cell_angle_gamma 90
_cell_formula_units_Z 4
_cell_length_a 11.395(4)
_cell_length_b 14.021(6)
_cell_length_c 10.265(4)
_cell_measurement_reflns_used 25
_cell_measurement_temperature 294(2)
_cell_measurement_theta_max 15
_cell_measurement_theta_min 6.4
_cell_measurement_wavelength 0.71073
_cell_volume 1640.0(11)
_computing_cell_refinement 'CAD4 Express (Enraf Nonius, 1994)'
_computing_data_collection 'CAD4 Express (Enraf Nonius, 1994)'
_computing_data_reduction 'XCAD4 (Harms & Wocadlo, 1995)'
_computing_molecular_graphics 'Ortep-3 for Windows (Farrugia, 1997)'
_computing_publication_material 'WinGX publication routines (Farrugia, 1999)'
_computing_structure_refinement 'SHELXL-97 (Sheldrick, 1997)'
_diffrn_ambient_temperature 294(2)
_diffrn_detector 'scintillation LiI'
_diffrn_detector_dtime 1.195
_diffrn_measured_fraction_theta_full 1
_diffrn_measured_fraction_theta_max 1
_diffrn_measurement_device '\k-geometry diffractometer'
_diffrn_measurement_device_type 'Enraf Nonius CAD4'
_diffrn_measurement_method 'non-profiled \w scans'
_diffrn_orient_matrix_type
;
  x-axis points to radiation source
  the matrix is specified in reciprocal space
;
_diffrn_orient_matrix_UB_11 -0.044751
_diffrn_orient_matrix_UB_12 0.061299
_diffrn_orient_matrix_UB_13 0.003863
_diffrn_orient_matrix_UB_21 0.075414
_diffrn_orient_matrix_UB_22 0.036448
_diffrn_orient_matrix_UB_23 -0.001862
_diffrn_orient_matrix_UB_31 -0.003149
_diffrn_orient_matrix_UB_32 0.001763
_diffrn_orient_matrix_UB_33 -0.097376
_diffrn_radiation_monochromator graphite
_diffrn_radiation_probe x-ray
_diffrn_radiation_type MoK\a
_diffrn_radiation_wavelength 0.71073
_diffrn_reflns_av_unetI/netI 0.0671
_diffrn_reflns_limit_h_max 13
_diffrn_reflns_limit_h_min 0
_diffrn_reflns_limit_k_max 16
_diffrn_reflns_limit_k_min 0
_diffrn_reflns_limit_l_max 12
_diffrn_reflns_limit_l_min -12
_diffrn_reflns_number 1506
_diffrn_reflns_theta_full 24.95
_diffrn_reflns_theta_max 24.95
_diffrn_reflns_theta_min 2.3
_diffrn_source 'Enraf Nonius FR590'
_diffrn_standards_decay_% 0
_diffrn_standards_interval_time 60
_diffrn_standards_number 0
_exptl_absorpt_coefficient_mu 2.149
_exptl_absorpt_correction_T_max 0.8241
_exptl_absorpt_correction_T_min 0.73
_exptl_absorpt_correction_type refdelf
_exptl_absorpt_process_details
;
        Walker, N. & Stuart, D (1983) Acta. Cryst. A39, 158-166
;
_exptl_crystal_colour 'pale yellow'
_exptl_crystal_density_diffrn 1.707
_exptl_crystal_density_method 'not measured'
_exptl_crystal_description prism
_exptl_crystal_F_000 840
_exptl_crystal_size_max 0.45
_exptl_crystal_size_mid 0.15
_exptl_crystal_size_min 0.09
_refine_diff_density_max 0.275
_refine_diff_density_min -0.42
_refine_diff_density_rms 0.067
_refine_ls_abs_structure_details 'Flack H D (1983), Acta Cryst. A39, 876-881'
_refine_ls_abs_structure_Flack 0.06(2)
_refine_ls_extinction_method none
_refine_ls_goodness_of_fit_ref 0.996
_refine_ls_hydrogen_treatment constr
_refine_ls_matrix_type full
_refine_ls_number_parameters 103
_refine_ls_number_reflns 1506
_refine_ls_number_restraints 1
_refine_ls_restrained_S_all 0.996
_refine_ls_R_factor_all 0.0582
_refine_ls_R_factor_gt 0.042
_refine_ls_shift/su_max 0
_refine_ls_shift/su_mean 0
_refine_ls_structure_factor_coef Fsqd
_refine_ls_weighting_details 'calc w=1/[\s^2^(Fo^2^)+(0.0405P)^2^+0.0000P] where P=(Fo^2^+2Fc^2^)/3'
_refine_ls_weighting_scheme calc
_refine_ls_wR_factor_gt 0.087
_refine_ls_wR_factor_ref 0.0923
_reflns_number_gt 1246
_reflns_number_total 1506
_reflns_threshold_expression >2sigma(I)
_cod_data_source_file c4ce01425a2.cif
_cod_data_source_block pm194
_cod_depositor_comments 'Adding full bibliography for 7217324--7217328.cif.'
_cod_database_code 7217328

loop_
_symmetry_equiv_pos_as_xyz
'x, y, z'
'-x, -y, z+1/2'
'-x, y, z+1/2'
'x, -y, z'
'x+1/2, y+1/2, z'
'-x+1/2, -y+1/2, z+1/2'
'-x+1/2, y+1/2, z+1/2'
'x+1/2, -y+1/2, z'

loop_
_atom_site_label
_atom_site_type_symbol
_atom_site_fract_x
_atom_site_fract_y
_atom_site_fract_z
_atom_site_U_iso_or_equiv
_atom_site_adp_type
_atom_site_occupancy
_atom_site_symmetry_multiplicity
_atom_site_calc_flag
_atom_site_refinement_flags
Zn1 Zn 0.77018(7) 0.5 1.06775(7) 0.0382(3) Uani 1 2 d S
Cl1 Cl 0.78337(18) 0.5 0.84270(18) 0.0395(5) Uani 1 2 d S
Cl2 Cl 0.67919(15) 0.63594(13) 1.12195(14) 0.0569(5) Uani 1 1 d .
Cl3 Cl 0.95724(19) 0.5 1.1389(2) 0.0556(6) Uani 1 2 d S
N1 N 0.4623(4) 0.6728(3) 0.8937(5) 0.0350(12) Uani 1 1 d .
C2 C 0.4060(7) 0.7553(4) 0.9089(6) 0.0544(18) Uani 1 1 d .
H2 H 0.3344 0.7642 0.9506 0.065 Uiso 1 1 calc R
N3 N 0.4702(6) 0.8214(4) 0.8542(7) 0.071(2) Uani 1 1 d .
H3 H 0.4519 0.8808 0.851 0.085 Uiso 1 1 calc R
C4 C 0.5695(6) 0.7833(5) 0.8032(7) 0.0530(18) Uani 1 1 d .
H4 H 0.6297 0.816 0.7614 0.064 Uiso 1 1 calc R
C5 C 0.5638(6) 0.6924(5) 0.8244(6) 0.0439(16) Uani 1 1 d .
H5 H 0.6188 0.6476 0.7975 0.053 Uiso 1 1 calc R
C6 C 0.4156(5) 0.5824(4) 0.9268(5) 0.0334(13) Uani 1 1 d .
N7 N 0.3139(4) 0.5852(4) 0.9878(4) 0.0467(13) Uani 1 1 d .
C8 C 0.2682(9) 0.5 1.0149(8) 0.048(2) Uani 1 2 d S
H8 H 0.1962 0.5 1.0576 0.058 Uiso 1 2 calc SR
C9 C 0.4733(7) 0.5 0.8939(8) 0.0352(19) Uani 1 2 d S
H9 H 0.5459 0.5 0.8525 0.042 Uiso 1 2 calc SR

loop_
_atom_site_aniso_label
_atom_site_aniso_U_11
_atom_site_aniso_U_22
_atom_site_aniso_U_33
_atom_site_aniso_U_23
_atom_site_aniso_U_13
_atom_site_aniso_U_12
Zn1 0.0310(5) 0.0490(6) 0.0345(5) 0 0.0001(5) 0
Cl1 0.0335(11) 0.0509(14) 0.0341(11) 0 0.0073(9) 0
Cl2 0.0559(10) 0.0722(12) 0.0425(8) -0.0039(8) 0.0058(7) 0.0224(9)
Cl3 0.0348(11) 0.0541(14) 0.0778(16) 0 -0.0163(11) 0
N1 0.034(3) 0.032(3) 0.038(3) -0.003(2) -0.001(2) 0.002(2)
C2 0.056(4) 0.042(4) 0.065(4) 0.001(3) 0.013(3) 0.013(4)
N3 0.087(6) 0.028(3) 0.098(5) 0.001(3) 0.005(4) 0.007(3)
C4 0.048(4) 0.046(4) 0.065(4) 0.010(3) 0.010(3) 0.001(3)
C5 0.039(4) 0.037(4) 0.056(5) -0.001(3) -0.002(3) 0.002(3)
C6 0.029(3) 0.036(3) 0.035(3) 0.000(3) -0.004(2) 0.004(3)
N7 0.046(3) 0.048(3) 0.047(3) -0.003(2) 0.013(2) 0.005(3)
C8 0.042(5) 0.059(6) 0.043(4) 0 0.015(4) 0
C9 0.033(5) 0.034(5) 0.038(4) 0 -0.001(4) 0

loop_
_atom_type_symbol
_atom_type_description
_atom_type_scat_dispersion_real
_atom_type_scat_dispersion_imag
_atom_type_scat_source
C C 0.0033 0.0016 'International Tables Vol C Tables 4.2.6.8 and 6.1.1.4'
H H 0 0 'International Tables Vol C Tables 4.2.6.8 and 6.1.1.4'
N N 0.0061 0.0033 'International Tables Vol C Tables 4.2.6.8 and 6.1.1.4'
Cl Cl 0.1484 0.1585 'International Tables Vol C Tables 4.2.6.8 and 6.1.1.4'
Zn Zn 0.2839 1.4301 'International Tables Vol C Tables 4.2.6.8 and 6.1.1.4'

loop_
_geom_angle_atom_site_label_1
_geom_angle_atom_site_label_2
_geom_angle_atom_site_label_3
_geom_angle
_geom_angle_site_symmetry_1
_geom_angle_site_symmetry_3
Cl2 Zn1 Cl2 116.62(10) 4_565 .
Cl2 Zn1 Cl3 110.94(6) 4_565 .
Cl2 Zn1 Cl3 110.94(6) . .
Cl2 Zn1 Cl1 106.13(5) 4_565 .
Cl2 Zn1 Cl1 106.13(5) . .
Cl3 Zn1 Cl1 105.19(9) . .
C2 N1 C5 106.9(5) . .
C2 N1 C6 124.6(5) . .
C5 N1 C6 127.9(5) . .
N3 C2 N1 107.2(6) . .
C2 N3 C4 110.7(6) . .
C5 C4 N3 106.3(7) . .
C4 C5 N1 108.9(6) . .
N7 C6 C9 124.3(5) . .
N7 C6 N1 114.7(5) . .
C9 C6 N1 121.0(5) . .
C6 N7 C8 114.6(6) . .
N7 C8 N7 127.4(8) . 4_565
C6 C9 C6 114.8(7) 4_565 .

loop_
_geom_bond_atom_site_label_1
_geom_bond_atom_site_label_2
_geom_bond_distance
_geom_bond_site_symmetry_2
Zn1 Cl2 2.2400(18) 4_565
Zn1 Cl2 2.2400(18) .
Zn1 Cl3 2.253(2) .
Zn1 Cl1 2.315(2) .
N1 C2 1.331(7) .
N1 C5 1.386(7) .
N1 C6 1.417(7) .
C2 N3 1.307(8) .
N3 C4 1.357(8) .
C4 C5 1.294(9) .
C6 N7 1.318(7) .
C6 C9 1.371(7) .
N7 C8 1.332(6) .
C8 N7 1.332(6) 4_565
C9 C6 1.371(7) 4_565
